data_4501411
loop_
_publ_author_name
'Xiao, Jing'
'Chen, Cheng-Xia'
'Liu, Qi-Kui'
'Ma, Jian-Ping'
'Dong, Yu-Bin'

_publ_section_title
;
 Cd(II)-Schiff-Base Metal--Organic Frameworks: Synthesis, Structure, and
 Reversible Adsorption and Separation of Volatile Chlorocarbons
;
_journal_issue 12
_journal_name_full 'Crystal Growth &amp; Design'
_journal_page_first 5696
_journal_paper_doi 10.1021/cg201226t
_journal_volume 11
_journal_year 2011
_chemical_formula_sum 'C29 H24 Cd Cl2 N6 O2 S2'
_chemical_formula_weight 735.96
_chemical_name_systematic
; 
 ? 
;
_space_group_IT_number 15
_symmetry_cell_setting monoclinic
_symmetry_space_group_name_Hall '-C 2yc'
_symmetry_space_group_name_H-M 'C 1 2/c 1'
_atom_sites_solution_hydrogens geom
_atom_sites_solution_primary direct
_atom_sites_solution_secondary difmap
_audit_creation_method SHELXL-97
_cell_angle_alpha 90.00
_cell_angle_beta 112.132(2)
_cell_angle_gamma 90.00
_cell_formula_units_Z 4
_cell_length_a 23.712(5)
_cell_length_b 12.822(3)
_cell_length_c 10.888(2)
_cell_measurement_reflns_used 3614
_cell_measurement_temperature 173(2)
_cell_measurement_theta_max 22.689
_cell_measurement_theta_min 2.452
_cell_volume 3066.4(11)
_computing_cell_refinement 'Bruker SMART'
_computing_data_collection 'Bruker SMART'
_computing_data_reduction 'Bruker SAINT'
_computing_molecular_graphics 'Bruker SHELXTL'
_computing_publication_material 'Bruker SHELXTL'
_computing_structure_refinement 'SHELXL-97 (Sheldrick, 1997)'
_computing_structure_solution 'SHELXS-97 (Sheldrick, 1990)'
_diffrn_ambient_temperature 173(2)
_diffrn_measured_fraction_theta_full 0.997
_diffrn_measured_fraction_theta_max 0.997
_diffrn_measurement_device_type 'CCD area detector'
_diffrn_measurement_method 'phi and omega scans'
_diffrn_radiation_monochromator graphite
_diffrn_radiation_source 'fine-focus sealed tube'
_diffrn_radiation_type MoK\a
_diffrn_radiation_wavelength 0.71073
_diffrn_reflns_av_R_equivalents 0.0355
_diffrn_reflns_av_sigmaI/netI 0.0402
_diffrn_reflns_limit_h_max 23
_diffrn_reflns_limit_h_min -28
_diffrn_reflns_limit_k_max 12
_diffrn_reflns_limit_k_min -15
_diffrn_reflns_limit_l_max 12
_diffrn_reflns_limit_l_min -13
_diffrn_reflns_number 7904
_diffrn_reflns_theta_full 25.59
_diffrn_reflns_theta_max 25.59
_diffrn_reflns_theta_min 1.84
_exptl_absorpt_coefficient_mu 1.061
_exptl_absorpt_correction_T_max 0.9014
_exptl_absorpt_correction_T_min 0.7414
_exptl_absorpt_correction_type multi-scan
_exptl_absorpt_process_details sadabs
_exptl_crystal_colour yellow
_exptl_crystal_density_diffrn 1.594
_exptl_crystal_density_method 'not measured'
_exptl_crystal_description bar
_exptl_crystal_F_000 1480
_exptl_crystal_size_max 0.30
_exptl_crystal_size_mid 0.12
_exptl_crystal_size_min 0.10
_refine_diff_density_max 1.388
_refine_diff_density_min -0.693
_refine_diff_density_rms 0.097
_refine_ls_extinction_method none
_refine_ls_goodness_of_fit_ref 1.061
_refine_ls_hydrogen_treatment constr
_refine_ls_matrix_type full
_refine_ls_number_parameters 204
_refine_ls_number_reflns 2881
_refine_ls_number_restraints 19
_refine_ls_restrained_S_all 1.132
_refine_ls_R_factor_all 0.0483
_refine_ls_R_factor_gt 0.0425
_refine_ls_shift/su_max 0.001
_refine_ls_shift/su_mean 0.000
_refine_ls_structure_factor_coef Fsqd
_refine_ls_weighting_details 'calc w=1/[\s^2^(Fo^2^)+(0.0488P)^2^+11.0505P] where P=(Fo^2^+2Fc^2^)/3'
_refine_ls_weighting_scheme calc
_refine_ls_wR_factor_gt 0.1006
_refine_ls_wR_factor_ref 0.1039
_reflns_number_gt 2572
_reflns_number_total 2881
_reflns_threshold_expression >2sigma(I)
_cod_data_source_file cg201226t_si_001.cif
_cod_data_source_block 1
_cod_depositor_comments
;
The following automatic conversions were performed:

'_symmetry_cell_setting' value 'Monoclinic' changed to 'monoclinic'
according to /home/saulius/struct/CIF-dictionaries/cif_core.dic
dictionary named 'cif_core.dic' version 2.4.1 from 2010-06-29.

Automatic conversion script
Id: cif_fix_values 1715 2011-07-08 13:25:40Z adriana 
;
_cod_original_cell_volume 3066.5(10)
_cod_original_sg_symbol_H-M C2/c
_cod_database_code 4501411

loop_
_symmetry_equiv_pos_as_xyz
'x, y, z'
'-x, y, -z+1/2'
'x+1/2, y+1/2, z'
'-x+1/2, y+1/2, -z+1/2'
'-x, -y, -z'
'x, -y, z-1/2'
'-x+1/2, -y+1/2, -z'
'x+1/2, -y+1/2, z-1/2'

loop_
_atom_site_label
_atom_site_type_symbol
_atom_site_fract_x
_atom_site_fract_y
_atom_site_fract_z
_atom_site_U_iso_or_equiv
_atom_site_adp_type
_atom_site_occupancy
_atom_site_symmetry_multiplicity
_atom_site_calc_flag
_atom_site_refinement_flags
_atom_site_disorder_assembly
_atom_site_disorder_group
C1 C 0.91774(19) 0.7113(3) 0.1807(4) 0.0296(9) Uani 1 1 d . . .
H1 H 0.9300 0.7144 0.1071 0.036 Uiso 1 1 calc R . .
C2 C 0.8811(2) 0.6306(3) 0.1877(4) 0.0323(9) Uani 1 1 d . . .
H2 H 0.8686 0.5788 0.1204 0.039 Uiso 1 1 calc R . .
C3 C 0.86250(19) 0.6254(3) 0.2940(4) 0.0309(9) Uani 1 1 d . . .
H3 H 0.8371 0.5701 0.3006 0.037 Uiso 1 1 calc R . .
C4 C 0.88154(17) 0.7023(3) 0.3904(4) 0.0244(8) Uani 1 1 d . . .
C5 C 0.91880(18) 0.7804(3) 0.3753(4) 0.0265(8) Uani 1 1 d . . .
H5 H 0.9322 0.8331 0.4414 0.032 Uiso 1 1 calc R . .
C6 C 0.86287(19) 0.7053(3) 0.5076(4) 0.0288(9) Uani 1 1 d . . .
H6A H 0.8994 0.7068 0.5908 0.035 Uiso 1 1 calc R . .
H6B H 0.8385 0.7687 0.5041 0.035 Uiso 1 1 calc R . .
C7 C 0.79232(19) 0.6128(3) 0.5783(4) 0.0271(9) Uani 1 1 d . . .
C8 C 0.7466(2) 0.5388(3) 0.5392(4) 0.0302(9) Uani 1 1 d . . .
H8 H 0.7413 0.4957 0.4647 0.036 Uiso 1 1 calc R . .
C9 C 0.70896(19) 0.5277(3) 0.6082(4) 0.0290(9) Uani 1 1 d . . .
H9 H 0.6774 0.4771 0.5807 0.035 Uiso 1 1 calc R . .
C10 C 0.71680(18) 0.5898(3) 0.7175(4) 0.0254(8) Uani 1 1 d . . .
H10 H 0.6906 0.5818 0.7648 0.030 Uiso 1 1 calc R . .
C11 C 0.76318(17) 0.6642(3) 0.7580(4) 0.0233(8) Uani 1 1 d . . .
C12 C 0.80122(18) 0.6760(3) 0.6868(4) 0.0254(8) Uani 1 1 d . . .
H12 H 0.8327 0.7269 0.7127 0.030 Uiso 1 1 calc R . .
C13 C 0.77326(18) 0.7284(3) 0.8752(4) 0.0261(8) Uani 1 1 d . . .
H13 H 0.8040 0.7806 0.8992 0.031 Uiso 1 1 calc R . .
C14 C 1.06226(17) 1.0792(3) 0.0912(4) 0.0262(9) Uani 1 1 d . . .
C15 C 0.4889(5) 0.0019(9) 0.5637(13) 0.058(3) Uani 0.50 1 d PDU . .
H15A H 0.5037 -0.0567 0.6269 0.070 Uiso 0.50 1 calc PR A 1
H15B H 0.4449 0.0150 0.5398 0.070 Uiso 0.50 1 calc PR A 1
Cd1 Cd 1.0000 0.92086(3) 0.2500 0.02298(15) Uani 1 2 d S . .
Cl1 Cl 0.5336(2) 0.1108(4) 0.6044(6) 0.1021(16) Uani 0.50 1 d PDU . 1
Cl2 Cl 0.5114(4) 0.0546(7) 0.5865(9) 0.157(3) Uani 0.50 1 d PU . 2
N1 N 0.93698(15) 0.7860(3) 0.2734(3) 0.0261(7) Uani 1 1 d . . .
N2 N 0.74147(15) 0.7155(3) 0.9459(3) 0.0258(7) Uani 1 1 d . . .
N3 N 1.04898(17) 1.0881(3) -0.0219(4) 0.0338(8) Uani 1 1 d . . .
O1 O 0.82790(16) 0.6151(2) 0.5038(3) 0.0416(8) Uani 1 1 d . . .
S1 S 1.08348(5) 1.06619(9) 0.25213(10) 0.0340(3) Uani 1 1 d . . .

loop_
_atom_site_aniso_label
_atom_site_aniso_U_11
_atom_site_aniso_U_22
_atom_site_aniso_U_33
_atom_site_aniso_U_23
_atom_site_aniso_U_13
_atom_site_aniso_U_12
C1 0.031(2) 0.039(2) 0.024(2) 0.0008(18) 0.0171(17) 0.0005(18)
C2 0.038(2) 0.036(2) 0.026(2) -0.0050(18) 0.0160(18) -0.0040(19)
C3 0.036(2) 0.030(2) 0.030(2) 0.0001(18) 0.0159(19) -0.0034(18)
C4 0.025(2) 0.029(2) 0.022(2) 0.0041(16) 0.0114(16) 0.0038(16)
C5 0.029(2) 0.029(2) 0.024(2) -0.0010(16) 0.0124(17) 0.0020(17)
C6 0.034(2) 0.029(2) 0.029(2) -0.0035(17) 0.0189(18) -0.0048(17)
C7 0.039(2) 0.0221(19) 0.028(2) 0.0002(16) 0.0212(19) -0.0005(17)
C8 0.045(3) 0.025(2) 0.025(2) -0.0062(17) 0.0176(19) -0.0034(18)
C9 0.030(2) 0.026(2) 0.030(2) -0.0007(18) 0.0115(18) -0.0047(17)
C10 0.026(2) 0.029(2) 0.025(2) 0.0051(17) 0.0141(16) 0.0016(16)
C11 0.029(2) 0.0230(19) 0.0209(19) 0.0025(16) 0.0128(16) 0.0041(16)
C12 0.032(2) 0.0234(19) 0.026(2) -0.0025(16) 0.0172(17) -0.0048(16)
C13 0.032(2) 0.027(2) 0.022(2) -0.0012(16) 0.0127(17) -0.0005(17)
C14 0.0231(19) 0.026(2) 0.032(2) -0.0033(17) 0.0133(17) -0.0021(16)
C15 0.050(5) 0.066(5) 0.067(5) 0.032(4) 0.031(4) 0.007(4)
Cd1 0.0275(2) 0.0268(2) 0.0193(2) 0.000 0.01424(17) 0.000
Cl1 0.082(3) 0.104(3) 0.107(3) 0.045(3) 0.020(2) -0.013(2)
Cl2 0.137(5) 0.135(4) 0.163(5) 0.009(4) 0.015(4) 0.054(4)
N1 0.0265(17) 0.0297(18) 0.0269(18) -0.0013(14) 0.0157(14) 0.0009(14)
N2 0.0345(18) 0.0257(17) 0.0206(16) -0.0020(13) 0.0144(14) 0.0020(14)
N3 0.039(2) 0.041(2) 0.023(2) 0.0008(15) 0.0137(16) -0.0040(16)
O1 0.069(2) 0.0293(16) 0.051(2) -0.0121(14) 0.0505(19) -0.0146(15)
S1 0.0390(6) 0.0401(6) 0.0228(6) -0.0037(4) 0.0115(5) -0.0118(5)

loop_
_atom_type_symbol
_atom_type_description
_atom_type_scat_dispersion_real
_atom_type_scat_dispersion_imag
_atom_type_scat_source
C C 0.0033 0.0016 'International Tables Vol C Tables 4.2.6.8 and 6.1.1.4'
H H 0.0000 0.0000 'International Tables Vol C Tables 4.2.6.8 and 6.1.1.4'
N N 0.0061 0.0033 'International Tables Vol C Tables 4.2.6.8 and 6.1.1.4'
O O 0.0106 0.0060 'International Tables Vol C Tables 4.2.6.8 and 6.1.1.4'
S S 0.1246 0.1234 'International Tables Vol C Tables 4.2.6.8 and 6.1.1.4'
Cd Cd -0.8075 1.2024 'International Tables Vol C Tables 4.2.6.8 and 6.1.1.4'
Cl Cl 0.1484 0.1585 'International Tables Vol C Tables 4.2.6.8 and 6.1.1.4'

loop_
_geom_angle_atom_site_label_1
_geom_angle_atom_site_label_2
_geom_angle_atom_site_label_3
_geom_angle
_geom_angle_site_symmetry_1
_geom_angle_site_symmetry_3
N1 C1 C2 122.7(4) . .
N1 C1 H1 118.7 . .
C2 C1 H1 118.7 . .
C1 C2 C3 119.4(4) . .
C1 C2 H2 120.3 . .
C3 C2 H2 120.3 . .
C4 C3 C2 118.9(4) . .
C4 C3 H3 120.6 . .
C2 C3 H3 120.6 . .
C3 C4 C5 117.7(4) . .
C3 C4 C6 123.1(4) . .
C5 C4 C6 119.2(4) . .
N1 C5 C4 123.9(4) . .
N1 C5 H5 118.1 . .
C4 C5 H5 118.1 . .
O1 C6 C4 108.2(3) . .
O1 C6 H6A 110.1 . .
C4 C6 H6A 110.1 . .
O1 C6 H6B 110.1 . .
C4 C6 H6B 110.1 . .
H6A C6 H6B 108.4 . .
O1 C7 C12 124.2(4) . .
O1 C7 C8 114.6(3) . .
C12 C7 C8 121.1(4) . .
C9 C8 C7 119.9(4) . .
C9 C8 H8 120.1 . .
C7 C8 H8 120.1 . .
C8 C9 C10 120.4(4) . .
C8 C9 H9 119.8 . .
C10 C9 H9 119.8 . .
C9 C10 C11 119.9(4) . .
C9 C10 H10 120.0 . .
C11 C10 H10 120.0 . .
C10 C11 C12 119.6(3) . .
C10 C11 C13 120.8(3) . .
C12 C11 C13 119.6(3) . .
C7 C12 C11 119.1(4) . .
C7 C12 H12 120.4 . .
C11 C12 H12 120.4 . .
N2 C13 C11 120.9(4) . .
N2 C13 H13 119.5 . .
C11 C13 H13 119.5 . .
N3 C14 S1 178.1(4) . .
Cl2 C15 C15 84.6(12) . 5_656
Cl2 C15 Cl1 2.1(9) . .
C15 C15 Cl1 83.2(7) 5_656 .
Cl2 C15 Cl2 112.4(13) . 5_656
C15 C15 Cl2 27.8(5) 5_656 5_656
Cl1 C15 Cl2 111.0(7) . 5_656
Cl2 C15 Cl1 133.9(15) . 5_656
C15 C15 Cl1 49.3(6) 5_656 5_656
Cl1 C15 Cl1 132.5(7) . 5_656
Cl2 C15 Cl1 21.5(4) 5_656 5_656
Cl2 C15 H15A 112.8 . .
C15 C15 H15A 114.8 5_656 .
Cl1 C15 H15A 114.8 . .
Cl2 C15 H15A 101.9 5_656 .
Cl1 C15 H15A 89.5 5_656 .
Cl2 C15 H15B 115.5 . .
C15 C15 H15B 114.8 5_656 .
Cl1 C15 H15B 114.8 . .
Cl2 C15 H15B 100.8 5_656 .
Cl1 C15 H15B 89.5 5_656 .
H15A C15 H15B 111.9 . .
N3 Cd1 N3 174.31(19) 5_775 6_576
N3 Cd1 N1 85.98(12) 5_775 2_755
N3 Cd1 N1 89.85(12) 6_576 2_755
N3 Cd1 N1 89.85(12) 5_775 .
N3 Cd1 N1 85.98(12) 6_576 .
N1 Cd1 N1 85.84(15) 2_755 .
N3 Cd1 S1 96.48(9) 5_775 .
N3 Cd1 S1 87.44(10) 6_576 .
N1 Cd1 S1 90.83(8) 2_755 .
N1 Cd1 S1 172.63(9) . .
N3 Cd1 S1 87.44(10) 5_775 2_755
N3 Cd1 S1 96.48(9) 6_576 2_755
N1 Cd1 S1 172.63(8) 2_755 2_755
N1 Cd1 S1 90.83(8) . 2_755
S1 Cd1 S1 93.21(5) . 2_755
C15 Cl1 C15 47.5(7) . 5_656
C15 Cl2 C15 67.6(13) . 5_656
C15 Cl2 Cl2 47.4(11) . 5_656
C15 Cl2 Cl2 20.2(4) 5_656 5_656
C5 N1 C1 117.6(3) . .
C5 N1 Cd1 123.0(3) . .
C1 N1 Cd1 119.4(2) . .
C13 N2 N2 112.0(4) . 7_667
C14 N3 Cd1 164.4(3) . 5_775
C7 O1 C6 118.9(3) . .
C14 S1 Cd1 97.55(14) . .

loop_
_geom_bond_atom_site_label_1
_geom_bond_atom_site_label_2
_geom_bond_distance
_geom_bond_site_symmetry_2
C1 N1 1.341(5) .
C1 C2 1.371(6) .
C1 H1 0.9500 .
C2 C3 1.387(6) .
C2 H2 0.9500 .
C3 C4 1.385(6) .
C3 H3 0.9500 .
C4 C5 1.385(5) .
C4 C6 1.501(5) .
C5 N1 1.334(5) .
C5 H5 0.9500 .
C6 O1 1.414(5) .
C6 H6A 0.9900 .
C6 H6B 0.9900 .
C7 O1 1.374(5) .
C7 C12 1.381(5) .
C7 C8 1.382(6) .
C8 C9 1.374(6) .
C8 H8 0.9500 .
C9 C10 1.386(6) .
C9 H9 0.9500 .
C10 C11 1.395(5) .
C10 H10 0.9500 .
C11 C12 1.402(5) .
C11 C13 1.461(5) .
C12 H12 0.9500 .
C13 N2 1.274(5) .
C13 H13 0.9500 .
C14 N3 1.156(6) .
C14 S1 1.640(4) .
C15 Cl2 0.838(11) .
C15 C15 1.66(3) 5_656
C15 Cl1 1.706(9) .
C15 Cl2 1.786(14) 5_656
C15 Cl1 2.234(15) 5_656
C15 H15A 0.9900 .
C15 H15B 0.9900 .
Cd1 N3 2.314(4) 5_775
Cd1 N3 2.314(4) 6_576
Cd1 N1 2.361(3) 2_755
Cd1 N1 2.361(3) .
Cd1 S1 2.7124(11) .
Cd1 S1 2.7124(11) 2_755
Cl1 C15 2.234(15) 5_656
Cl2 C15 1.786(14) 5_656
Cl2 Cl2 2.244(17) 5_656
N2 N2 1.406(6) 7_667
N3 Cd1 2.314(4) 5_775

loop_
_geom_torsion_atom_site_label_1
_geom_torsion_atom_site_label_2
_geom_torsion_atom_site_label_3
_geom_torsion_atom_site_label_4
_geom_torsion
_geom_torsion_site_symmetry_1
_geom_torsion_site_symmetry_4
N1 C1 C2 C3 0.4(7) . .
C1 C2 C3 C4 0.1(6) . .
C2 C3 C4 C5 -0.4(6) . .
C2 C3 C4 C6 178.6(4) . .
C3 C4 C5 N1 0.4(6) . .
C6 C4 C5 N1 -178.6(4) . .
C3 C4 C6 O1 4.0(6) . .
C5 C4 C6 O1 -177.1(4) . .
O1 C7 C8 C9 178.6(4) . .
C12 C7 C8 C9 0.4(7) . .
C7 C8 C9 C10 -0.5(6) . .
C8 C9 C10 C11 0.0(6) . .
C9 C10 C11 C12 0.6(6) . .
C9 C10 C11 C13 -178.3(4) . .
O1 C7 C12 C11 -177.8(4) . .
C8 C7 C12 C11 0.2(6) . .
C10 C11 C12 C7 -0.7(6) . .
C13 C11 C12 C7 178.2(4) . .
C10 C11 C13 N2 2.6(6) . .
C12 C11 C13 N2 -176.3(4) . .
Cl2 C15 Cl1 C15 134(26) . 5_656
Cl2 C15 Cl1 C15 -0.7(4) 5_656 5_656
Cl1 C15 Cl1 C15 0.000(2) 5_656 5_656
Cl1 C15 Cl2 C15 -46(26) . 5_656
Cl2 C15 Cl2 C15 0.000(2) 5_656 5_656
Cl1 C15 Cl2 C15 1.6(8) 5_656 5_656
C15 C15 Cl2 Cl2 0.000(3) 5_656 5_656
Cl1 C15 Cl2 Cl2 -46(26) . 5_656
Cl1 C15 Cl2 Cl2 1.6(8) 5_656 5_656
C4 C5 N1 C1 0.1(6) . .
C4 C5 N1 Cd1 179.6(3) . .
C2 C1 N1 C5 -0.5(6) . .
C2 C1 N1 Cd1 180.0(3) . .
N3 Cd1 N1 C5 -146.8(3) 5_775 .
N3 Cd1 N1 C5 37.1(3) 6_576 .
N1 Cd1 N1 C5 127.2(4) 2_755 .
S1 Cd1 N1 C5 63.9(8) . .
S1 Cd1 N1 C5 -59.4(3) 2_755 .
N3 Cd1 N1 C1 32.7(3) 5_775 .
N3 Cd1 N1 C1 -143.4(3) 6_576 .
N1 Cd1 N1 C1 -53.3(3) 2_755 .
S1 Cd1 N1 C1 -116.6(6) . .
S1 Cd1 N1 C1 120.1(3) 2_755 .
C11 C13 N2 N2 179.6(4) . 7_667
S1 C14 N3 Cd1 143(10) . 5_775
C12 C7 O1 C6 -20.9(6) . .
C8 C7 O1 C6 161.0(4) . .
C4 C6 O1 C7 -162.9(4) . .
N3 C14 S1 Cd1 -133(11) . .
N3 Cd1 S1 C14 -1.33(17) 5_775 .
N3 Cd1 S1 C14 174.53(17) 6_576 .
N1 Cd1 S1 C14 84.72(16) 2_755 .
N1 Cd1 S1 C14 147.7(6) . .
S1 Cd1 S1 C14 -89.11(14) 2_755 .
